data_4330720
loop_
_publ_author_name
'Fergus R. Knight'
'Rebecca A. M. Randall'
'Kasun S. Athukorala Arachchige'
'Lucy Wakefield'
'John M. Griffin'
'Sharon E. Ashbrook'
'Michael B\"uhl'
'Alexandra M. Z. Slawin'
'J. Derek Woollins'

_publ_contact_author_email frk@st-and.ac.uk
_publ_contact_author_name 'F R KNIGHT'
_publ_section_title
;
 Noncovalent Interactions in Peri-Substituted Chalconium Acenaphthene and
 Naphthalene Salts: A Combined Experimental, Crystallographic,
 Computational, and Solid-State NMR Study
;
_journal_name_full 'Inorganic Chemistry'
_journal_page_first 11087
_journal_page_last 11097
_journal_paper_doi 10.1021/ic301627y
_journal_volume 51
_journal_year 2012
_chemical_formula_moiety 'C24 H19 F3 O3 S Se2'
_chemical_formula_sum 'C24 H19 F3 O3 S Se2'
_chemical_formula_weight 602.39
_space_group_IT_number 2
_symmetry_cell_setting triclinic
_symmetry_Int_Tables_number 2
_symmetry_space_group_name_Hall '-P 1'
_symmetry_space_group_name_H-M 'P -1'
_atom_sites_solution_hydrogens geom
_atom_sites_solution_primary direct
_atom_sites_solution_secondary difmap
_cell_angle_alpha 87.32(4)
_cell_angle_beta 73.69(3)
_cell_angle_gamma 65.15(3)
_cell_formula_units_Z 2
_cell_length_a 9.588(2)
_cell_length_b 11.334(4)
_cell_length_c 12.024(5)
_cell_measurement_reflns_used 3951
_cell_measurement_temperature 125
_cell_measurement_theta_max 26.37
_cell_measurement_theta_min 1.77
_cell_volume 1134.1(8)
_computing_cell_refinement 'CrystalClear-SM Expert 2.0 r5'
_computing_data_collection 'CrystalClear-SM Expert 2.0 r5 (Rigaku, 2010)'
_computing_data_reduction 'CrystalClear-SM Expert 2.0 r5'
_computing_molecular_graphics 'CrystalStructure 4.0'
_computing_publication_material 'CrystalStructure 4.0 (Rigaku, 2010)'
_computing_structure_refinement 'SHELXL97 (Sheldrick, 2008)'
_computing_structure_solution 'SHELXS97 (Sheldrick, 2008)'
_diffrn_ambient_temperature 125
_diffrn_detector_area_resol_mean 28.944
_diffrn_measured_fraction_theta_full 0.971
_diffrn_measured_fraction_theta_max 0.971
_diffrn_measurement_device_type 'Rigaku Saturn724'
_diffrn_measurement_method \w
_diffrn_radiation_type 'Mo K\a'
_diffrn_radiation_wavelength 0.71075
_diffrn_reflns_av_R_equivalents 0.0654
_diffrn_reflns_limit_h_max 11
_diffrn_reflns_limit_h_min -10
_diffrn_reflns_limit_k_max 14
_diffrn_reflns_limit_k_min -13
_diffrn_reflns_limit_l_max 13
_diffrn_reflns_limit_l_min -14
_diffrn_reflns_number 9351
_diffrn_reflns_theta_full 26.36
_diffrn_reflns_theta_max 26.36
_diffrn_standards_number 0
_exptl_absorpt_coefficient_mu 3.402
_exptl_absorpt_correction_T_max 0.903
_exptl_absorpt_correction_T_min 0.602
_exptl_absorpt_correction_type multi-scan
_exptl_absorpt_process_details 'REQAB (Rigaku, 1998)'
_exptl_crystal_colour brown
_exptl_crystal_density_diffrn 1.764
_exptl_crystal_description platelet
_exptl_crystal_F_000 596.00
_exptl_crystal_size_max 0.120
_exptl_crystal_size_mid 0.120
_exptl_crystal_size_min 0.030
_refine_diff_density_max 2.590
_refine_diff_density_min -1.890
_refine_ls_extinction_method none
_refine_ls_goodness_of_fit_ref 1.440
_refine_ls_hydrogen_treatment constr
_refine_ls_number_parameters 298
_refine_ls_number_reflns 4491
_refine_ls_number_restraints 54
_refine_ls_R_factor_gt 0.1408
_refine_ls_shift/su_max 0.007
_refine_ls_structure_factor_coef Fsqd
_refine_ls_weighting_details 'w = 1/[\s^2^(Fo^2^)+(0.2000P)^2^+0.0000P] where P=(Fo^2^+2Fc^2^)/3'
_refine_ls_weighting_scheme calc
_refine_ls_wR_factor_ref 0.4266
_reflns_number_gt 3215
_reflns_number_total 4491
_reflns_threshold_expression F^2^>2.0\s(F^2^)
_cod_data_source_file ic301627y_si_001_04.cif
_cod_data_source_block Ferg67A-5
_cod_original_cell_volume 1134.2(7)
_cod_database_code 4330720

loop_
_symmetry_equiv_pos_site_id
_symmetry_equiv_pos_as_xyz
1 +X,+Y,+Z
2 -X,-Y,-Z

loop_
_atom_site_label
_atom_site_type_symbol
_atom_site_fract_x
_atom_site_fract_y
_atom_site_fract_z
_atom_site_U_iso_or_equiv
_atom_site_adp_type
_atom_site_occupancy
_atom_site_symmetry_multiplicity
_atom_site_calc_flag
_atom_site_refinement_flags
Se(1) Se 0.18730(17) 0.78181(14) 0.22477(13) 0.0587(6) Uani 1.0 2 d .
Se(2) Se 0.04970(15) 0.71141(12) 0.46859(13) 0.0521(6) Uani 1.0 2 d .
S(1) S -0.1102(8) 0.8250(6) 1.0316(6) 0.1008(17) Uani 1.0 2 d .
F(1) F -0.312(3) 0.827(2) 0.949(2) 0.183(7) Uani 1.0 2 d .
F(2) F -0.2565(17) 0.6750(14) 1.0600(13) 0.120(4) Uani 1.0 2 d .
F(3) F -0.0968(19) 0.6466(16) 0.8917(15) 0.140(5) Uani 1.0 2 d .
O(1) O 0.015(3) 0.7197(17) 1.0752(19) 0.150(7) Uani 1.0 2 d .
O(2) O -0.221(2) 0.9046(18) 1.1339(15) 0.145(7) Uani 1.0 2 d .
O(3) O -0.0331(17) 0.8694(13) 0.9336(12) 0.091(4) Uani 1.0 2 d .
C(1) C 0.259(2) 0.8751(13) 0.3134(15) 0.066(4) Uani 1.0 2 d .
C(2) C 0.348(3) 0.9417(15) 0.2419(13) 0.070(5) Uani 1.0 2 d .
C(3) C 0.387(3) 1.0204(16) 0.2947(18) 0.079(5) Uani 1.0 2 d .
C(4) C 0.355(2) 1.0374(15) 0.4090(16) 0.073(5) Uani 1.0 2 d .
C(5) C 0.2652(16) 0.9722(14) 0.4868(14) 0.057(4) Uani 1.0 2 d .
C(6) C 0.2347(17) 0.9863(13) 0.6075(12) 0.050(3) Uani 1.0 2 d .
C(7) C 0.1575(16) 0.9248(13) 0.6770(13) 0.057(4) Uani 1.0 2 d .
C(8) C 0.1050(17) 0.8393(11) 0.6357(11) 0.049(4) Uani 1.0 2 d .
C(9) C 0.1360(16) 0.8192(14) 0.5176(13) 0.055(4) Uani 1.0 2 d .
C(10) C 0.2175(14) 0.8867(12) 0.4377(10) 0.042(3) Uani 1.0 2 d .
C(11) C 0.3532(15) 0.6036(14) 0.2097(12) 0.051(4) Uani 1.0 2 d .
C(12) C 0.5047(18) 0.5823(14) 0.2104(13) 0.062(4) Uani 1.0 2 d .
C(13) C 0.6240(18) 0.4543(14) 0.1995(14) 0.064(5) Uani 1.0 2 d .
C(14) C 0.590(2) 0.3559(18) 0.178(2) 0.095(7) Uani 1.0 2 d .
C(15) C 0.426(3) 0.3757(18) 0.1749(19) 0.085(6) Uani 1.0 2 d .
C(16) C 0.3148(18) 0.5039(16) 0.1872(17) 0.080(6) Uani 1.0 2 d .
C(17) C 0.262(3) 0.828(3) 0.0731(16) 0.112(8) Uani 1.0 2 d .
C(18) C 0.1636(14) 0.5509(13) 0.5317(12) 0.046(3) Uani 1.0 2 d .
C(19) C 0.3246(18) 0.4721(15) 0.4841(15) 0.063(4) Uani 1.0 2 d .
C(20) C 0.3997(17) 0.3575(15) 0.5247(15) 0.062(4) Uani 1.0 2 d .
C(21) C 0.3158(18) 0.3145(13) 0.6219(14) 0.055(4) Uani 1.0 2 d .
C(22) C 0.1570(18) 0.3925(13) 0.6739(13) 0.054(4) Uani 1.0 2 d .
C(23) C 0.0781(16) 0.5104(15) 0.6251(13) 0.058(4) Uani 1.0 2 d .
C(24) C -0.183(3) 0.733(2) 0.9837(19) 0.123(8) Uani 1.0 2 d .
H(2) H 0.3778 0.9300 0.1595 0.0836 Uiso 1.0 2 calc R
H(3) H 0.4409 1.0666 0.2473 0.0951 Uiso 1.0 2 calc R
H(4) H 0.3891 1.0918 0.4408 0.0875 Uiso 1.0 2 calc R
H(6) H 0.2694 1.0402 0.6399 0.0595 Uiso 1.0 2 calc R
H(7) H 0.1361 0.9385 0.7586 0.0679 Uiso 1.0 2 calc R
H(8) H 0.0500 0.7973 0.6884 0.0591 Uiso 1.0 2 calc R
H(12) H 0.5288 0.6541 0.2182 0.0741 Uiso 1.0 2 calc R
H(13) H 0.7266 0.4378 0.2070 0.0767 Uiso 1.0 2 calc R
H(14) H 0.6726 0.2697 0.1648 0.1138 Uiso 1.0 2 calc R
H(15) H 0.4013 0.3049 0.1650 0.1020 Uiso 1.0 2 calc R
H(16) H 0.2111 0.5239 0.1801 0.0961 Uiso 1.0 2 calc R
H(17A) H 0.2624 0.7694 0.0154 0.1345 Uiso 1.0 2 calc R
H(17B) H 0.3706 0.8208 0.0605 0.1345 Uiso 1.0 2 calc R
H(17C) H 0.1902 0.9182 0.0651 0.1345 Uiso 1.0 2 calc R
H(19) H 0.3846 0.5002 0.4204 0.0756 Uiso 1.0 2 calc R
H(20) H 0.5100 0.3047 0.4878 0.0742 Uiso 1.0 2 calc R
H(21) H 0.3686 0.2330 0.6505 0.0658 Uiso 1.0 2 calc R
H(22) H 0.0999 0.3680 0.7421 0.0651 Uiso 1.0 2 calc R
H(23) H -0.0339 0.5613 0.6571 0.0693 Uiso 1.0 2 calc R

loop_
_atom_site_aniso_label
_atom_site_aniso_U_11
_atom_site_aniso_U_22
_atom_site_aniso_U_33
_atom_site_aniso_U_12
_atom_site_aniso_U_13
_atom_site_aniso_U_23
Se(1) 0.0524(10) 0.0570(10) 0.0438(10) 0.0014(7) -0.0173(7) -0.0062(7)
Se(2) 0.0400(9) 0.0485(9) 0.0592(11) -0.0094(7) -0.0151(7) -0.0050(7)
S(1) 0.1034(19) 0.0998(19) 0.100(2) -0.0452(12) -0.0269(11) 0.0082(10)
F(1) 0.183(7) 0.183(7) 0.183(7) -0.078(3) -0.053(3) 0.0153(12)
F(2) 0.120(5) 0.120(5) 0.120(5) -0.051(2) -0.0346(16) 0.0101(11)
F(3) 0.140(5) 0.140(5) 0.140(5) -0.060(3) -0.0402(17) 0.0109(11)
O(1) 0.149(7) 0.150(7) 0.150(7) -0.064(3) -0.043(3) 0.0122(12)
O(2) 0.145(7) 0.145(7) 0.145(7) -0.062(3) -0.041(2) 0.0118(12)
O(3) 0.091(4) 0.091(4) 0.091(4) -0.0393(19) -0.0259(15) 0.0080(11)
C(1) 0.071(10) 0.035(7) 0.062(10) 0.008(7) -0.024(8) -0.005(7)
C(2) 0.089(12) 0.056(9) 0.024(7) -0.012(9) 0.014(7) 0.006(6)
C(3) 0.098(14) 0.050(9) 0.069(13) -0.023(10) -0.007(11) 0.002(9)
C(4) 0.066(10) 0.049(8) 0.075(13) -0.016(8) 0.006(9) 0.016(8)
C(5) 0.036(7) 0.049(8) 0.071(11) -0.013(7) 0.000(7) -0.011(7)
C(6) 0.053(8) 0.045(7) 0.042(8) -0.013(7) -0.014(7) -0.001(6)
C(7) 0.046(8) 0.046(8) 0.041(8) 0.019(7) -0.016(7) -0.016(6)
C(8) 0.059(8) 0.031(6) 0.035(7) 0.001(6) -0.009(6) -0.000(5)
C(9) 0.037(7) 0.051(8) 0.056(9) 0.008(6) -0.024(7) -0.002(7)
C(10) 0.031(6) 0.045(7) 0.025(6) 0.004(6) -0.002(5) 0.010(5)
C(11) 0.038(7) 0.068(9) 0.047(8) -0.021(7) -0.010(6) -0.005(7)
C(12) 0.062(9) 0.048(8) 0.052(9) 0.005(7) -0.023(8) -0.015(7)
C(13) 0.050(8) 0.051(8) 0.067(10) 0.008(7) -0.021(8) -0.034(7)
C(14) 0.051(10) 0.072(11) 0.137(19) -0.007(9) -0.011(11) -0.054(12)
C(15) 0.077(12) 0.068(11) 0.110(16) -0.026(10) -0.032(12) -0.010(11)
C(16) 0.038(8) 0.069(10) 0.100(14) 0.020(8) -0.029(9) -0.046(10)
C(17) 0.101(15) 0.119(16) 0.047(11) 0.024(13) -0.031(11) 0.010(11)
C(18) 0.028(6) 0.054(7) 0.051(8) -0.020(6) 0.002(6) -0.013(6)
C(19) 0.051(9) 0.062(9) 0.066(11) -0.014(8) -0.022(8) 0.019(8)
C(20) 0.037(7) 0.057(9) 0.082(12) -0.012(7) -0.015(8) -0.004(8)
C(21) 0.066(10) 0.043(7) 0.077(11) -0.032(8) -0.037(9) 0.005(7)
C(22) 0.065(10) 0.047(8) 0.055(9) -0.028(8) -0.017(8) 0.002(7)
C(23) 0.035(7) 0.068(9) 0.053(9) -0.009(7) -0.005(7) -0.003(7)
C(24) 0.123(8) 0.123(8) 0.123(8) -0.052(4) -0.035(3) 0.0101(12)

loop_
_atom_type_symbol
_atom_type_description
_atom_type_scat_dispersion_real
_atom_type_scat_dispersion_imag
_atom_type_scat_source
C C 0.0033 0.0016
;
International Tables for Crystallography
(1992, Vol. C, Tables 4.2.6.8 and 6.1.1.4)
;
H H 0.0000 0.0000
;
International Tables for Crystallography
(1992, Vol. C, Table 6.1.1.4)
;
F F 0.0171 0.0103
;
International Tables for Crystallography
(1992, Vol. C, Tables 4.2.6.8 and 6.1.1.4)
;
O O 0.0106 0.0060
;
International Tables for Crystallography
(1992, Vol. C, Tables 4.2.6.8 and 6.1.1.4)
;
S S 0.1246 0.1234
;
International Tables for Crystallography
(1992, Vol. C, Tables 4.2.6.8 and 6.1.1.4)
;
Se Se -0.0929 2.2259
;
International Tables for Crystallography
(1992, Vol. C, Tables 4.2.6.8 and 6.1.1.4)
;

loop_
_geom_angle_atom_site_label_1
_geom_angle_atom_site_label_2
_geom_angle_atom_site_label_3
_geom_angle
_geom_angle_publ_flag
C(1) Se(1) C(11) 101.8(7) yes
C(1) Se(1) C(17) 99.8(10) yes
C(11) Se(1) C(17) 98.3(7) yes
C(9) Se(2) C(18) 99.2(7) yes
O(1) S(1) O(2) 103.8(12) yes
O(1) S(1) O(3) 108.3(11) yes
O(1) S(1) C(24) 98.5(13) yes
O(2) S(1) O(3) 124.9(11) yes
O(2) S(1) C(24) 111.3(13) yes
O(3) S(1) C(24) 106.8(12) yes
Se(1) C(1) C(2) 113.8(13) yes
Se(1) C(1) C(10) 124.1(13) yes
C(2) C(1) C(10) 121.9(17) yes
C(1) C(2) C(3) 118.6(15) yes
C(2) C(3) C(4) 124(2) yes
C(3) C(4) C(5) 120(2) yes
C(4) C(5) C(6) 120.7(18) yes
C(4) C(5) C(10) 119.5(15) yes
C(6) C(5) C(10) 119.7(15) yes
C(5) C(6) C(7) 120.4(17) yes
C(6) C(7) C(8) 123.5(14) yes
C(7) C(8) C(9) 118.4(14) yes
Se(2) C(9) C(8) 116.1(12) yes
Se(2) C(9) C(10) 123.5(12) yes
C(8) C(9) C(10) 120.2(16) yes
C(1) C(10) C(5) 115.7(14) yes
C(1) C(10) C(9) 126.6(15) yes
C(5) C(10) C(9) 117.7(13) yes
Se(1) C(11) C(12) 119.9(13) yes
Se(1) C(11) C(16) 117.1(11) yes
C(12) C(11) C(16) 122.6(13) yes
C(11) C(12) C(13) 120.0(17) yes
C(12) C(13) C(14) 118.3(17) yes
C(13) C(14) C(15) 123.0(15) yes
C(14) C(15) C(16) 115(2) yes
C(11) C(16) C(15) 120.3(18) yes
Se(2) C(18) C(19) 123.1(11) yes
Se(2) C(18) C(23) 118.4(9) yes
C(19) C(18) C(23) 118.5(13) yes
C(18) C(19) C(20) 122.4(15) yes
C(19) C(20) C(21) 120.5(12) yes
C(20) C(21) C(22) 118.7(13) yes
C(21) C(22) C(23) 119.6(14) yes
C(18) C(23) C(22) 120.2(12) yes
S(1) C(24) F(1) 102.4(18) yes
S(1) C(24) F(2) 118.7(18) yes
S(1) C(24) F(3) 121.9(19) yes
F(1) C(24) F(2) 101(2) yes
F(1) C(24) F(3) 105(2) yes
F(2) C(24) F(3) 105(2) yes
C(1) C(2) H(2) 120.690 no
C(3) C(2) H(2) 120.690 no
C(2) C(3) H(3) 118.009 no
C(4) C(3) H(3) 118.010 no
C(3) C(4) H(4) 119.862 no
C(5) C(4) H(4) 119.865 no
C(5) C(6) H(6) 119.781 no
C(7) C(6) H(6) 119.788 no
C(6) C(7) H(7) 118.251 no
C(8) C(7) H(7) 118.266 no
C(7) C(8) H(8) 120.810 no
C(9) C(8) H(8) 120.799 no
C(11) C(12) H(12) 120.015 no
C(13) C(12) H(12) 120.012 no
C(12) C(13) H(13) 120.852 no
C(14) C(13) H(13) 120.853 no
C(13) C(14) H(14) 118.503 no
C(15) C(14) H(14) 118.512 no
C(14) C(15) H(15) 122.333 no
C(16) C(15) H(15) 122.339 no
C(11) C(16) H(16) 119.840 no
C(15) C(16) H(16) 119.830 no
Se(1) C(17) H(17A) 109.468 no
Se(1) C(17) H(17B) 109.474 no
Se(1) C(17) H(17C) 109.476 no
H(17A) C(17) H(17B) 109.467 no
H(17A) C(17) H(17C) 109.467 no
H(17B) C(17) H(17C) 109.475 no
C(18) C(19) H(19) 118.822 no
C(20) C(19) H(19) 118.820 no
C(19) C(20) H(20) 119.768 no
C(21) C(20) H(20) 119.771 no
C(20) C(21) H(21) 120.634 no
C(22) C(21) H(21) 120.625 no
C(21) C(22) H(22) 120.220 no
C(23) C(22) H(22) 120.221 no
C(18) C(23) H(23) 119.879 no
C(22) C(23) H(23) 119.880 no

loop_
_geom_bond_atom_site_label_1
_geom_bond_atom_site_label_2
_geom_bond_distance
_geom_bond_publ_flag
Se(1) C(1) 1.96(2) yes
Se(1) C(11) 1.953(13) yes
Se(1) C(17) 1.90(2) yes
Se(2) C(9) 1.928(19) yes
Se(2) C(18) 1.935(13) yes
S(1) O(1) 1.50(2) yes
S(1) O(2) 1.421(16) yes
S(1) O(3) 1.399(16) yes
S(1) C(24) 1.67(3) yes
F(1) C(24) 1.40(3) yes
F(2) C(24) 1.32(3) yes
F(3) C(24) 1.33(3) yes
C(1) C(2) 1.45(3) yes
C(1) C(10) 1.43(2) yes
C(2) C(3) 1.34(4) yes
C(3) C(4) 1.33(3) yes
C(4) C(5) 1.47(3) yes
C(5) C(6) 1.40(3) yes
C(5) C(10) 1.44(3) yes
C(6) C(7) 1.33(3) yes
C(7) C(8) 1.43(3) yes
C(8) C(9) 1.38(2) yes
C(9) C(10) 1.46(2) yes
C(11) C(12) 1.37(3) yes
C(11) C(16) 1.39(3) yes
C(12) C(13) 1.403(18) yes
C(13) C(14) 1.34(3) yes
C(14) C(15) 1.50(4) yes
C(15) C(16) 1.38(3) yes
C(18) C(19) 1.379(17) yes
C(18) C(23) 1.38(2) yes
C(19) C(20) 1.34(2) yes
C(20) C(21) 1.41(3) yes
C(21) C(22) 1.370(18) yes
C(22) C(23) 1.42(2) yes
C(2) H(2) 0.950 no
C(3) H(3) 0.950 no
C(4) H(4) 0.950 no
C(6) H(6) 0.950 no
C(7) H(7) 0.950 no
C(8) H(8) 0.950 no
C(12) H(12) 0.950 no
C(13) H(13) 0.950 no
C(14) H(14) 0.950 no
C(15) H(15) 0.950 no
C(16) H(16) 0.950 no
C(17) H(17A) 0.980 no
C(17) H(17B) 0.980 no
C(17) H(17C) 0.980 no
C(19) H(19) 0.950 no
C(20) H(20) 0.950 no
C(21) H(21) 0.950 no
C(22) H(22) 0.950 no
C(23) H(23) 0.950 no

loop_
_geom_contact_atom_site_label_1
_geom_contact_atom_site_label_2
_geom_contact_distance
_geom_contact_publ_flag
_geom_contact_site_symmetry_2
Se(1) Se(2) 3.077(3) no .
Se(1) C(9) 3.437(16) no .
Se(2) C(1) 3.411(18) no .
Se(2) C(11) 3.454(12) no .
F(1) O(1) 3.59(4) no .
F(1) O(2) 2.90(4) no .
F(1) O(3) 2.87(4) no .
F(2) O(1) 2.91(4) no .
F(2) O(2) 2.97(3) no .
F(3) O(1) 2.99(4) no .
F(3) O(3) 2.93(3) no .
C(1) C(4) 2.79(3) no .
C(1) C(12) 3.206(18) no .
C(2) C(5) 2.82(3) no .
C(2) C(17) 2.92(4) no .
C(3) C(10) 2.85(3) no .
C(5) C(8) 2.82(3) no .
C(6) C(9) 2.81(3) no .
C(7) C(10) 2.79(2) no .
C(8) C(18) 3.32(2) no .
C(9) C(19) 3.56(2) no .
C(11) C(14) 2.73(2) no .
C(11) C(19) 3.54(3) no .
C(12) C(15) 2.83(3) no .
C(12) C(17) 3.49(3) no .
C(13) C(16) 2.82(3) no .
C(16) C(19) 3.60(3) no .
C(18) C(21) 2.796(19) no .
C(19) C(22) 2.75(3) no .
C(20) C(23) 2.754(17) no .
Se(1) O(1) 3.03(3) no 1_554
Se(1) C(7) 3.510(11) no 2_576
Se(2) C(5) 3.526(12) no 2_576
Se(2) C(22) 3.51(2) no 2_566
Se(2) C(23) 3.57(2) no 2_566
F(1) C(2) 3.38(3) no 2_576
F(1) C(3) 3.43(3) no 2_576
F(1) C(15) 3.47(4) no 2_566
F(2) C(12) 3.02(3) no 1_456
F(2) C(13) 3.36(3) no 1_456
F(2) C(22) 3.55(3) no 2_567
F(3) C(15) 3.58(4) no 2_566
F(3) C(16) 3.53(3) no 2_566
F(3) C(22) 3.51(2) no .
F(3) C(23) 3.28(3) no .
O(1) Se(1) 3.03(3) no 1_556
O(1) C(16) 3.46(3) no 1_556
O(1) C(17) 3.08(4) no 1_556
O(1) C(22) 3.47(3) no 2_567
O(2) C(3) 3.41(3) no 1_456
O(2) C(6) 3.35(3) no 2_577
O(2) C(7) 3.38(3) no 2_577
O(3) C(7) 3.30(2) no .
O(3) C(8) 3.431(18) no .
O(3) C(17) 3.53(3) no 1_556
O(3) C(17) 3.21(3) no 2_576
C(1) C(8) 3.537(17) no 2_576
C(2) F(1) 3.38(3) no 2_576
C(3) F(1) 3.43(3) no 2_576
C(3) O(2) 3.41(3) no 1_654
C(5) Se(2) 3.526(12) no 2_576
C(5) C(9) 3.584(19) no 2_576
C(6) O(2) 3.35(3) no 2_577
C(7) Se(1) 3.510(11) no 2_576
C(7) O(2) 3.38(3) no 2_577
C(7) O(3) 3.30(2) no .
C(8) O(3) 3.431(18) no .
C(8) C(1) 3.537(17) no 2_576
C(9) C(5) 3.584(19) no 2_576
C(9) C(10) 3.541(15) no 2_576
C(10) C(9) 3.541(15) no 2_576
C(12) F(2) 3.02(3) no 1_654
C(12) C(21) 3.50(3) no 2_666
C(13) F(2) 3.36(3) no 1_654
C(14) C(17) 3.35(3) no 2_665
C(15) F(1) 3.47(4) no 2_566
C(15) F(3) 3.58(4) no 2_566
C(16) F(3) 3.53(3) no 2_566
C(16) O(1) 3.46(3) no 1_554
C(17) O(1) 3.08(4) no 1_554
C(17) O(3) 3.53(3) no 1_554
C(17) O(3) 3.21(3) no 2_576
C(17) C(14) 3.35(3) no 2_665
C(21) C(12) 3.50(3) no 2_666
C(22) Se(2) 3.51(2) no 2_566
C(22) F(2) 3.55(3) no 2_567
C(22) F(3) 3.51(2) no .
C(22) O(1) 3.47(3) no 2_567
C(23) Se(2) 3.57(2) no 2_566
C(23) F(3) 3.28(3) no .
Se(1) H(2) 2.9020 no .
Se(1) H(12) 2.9505 no .
Se(1) H(16) 2.8983 no .
Se(2) H(8) 2.8601 no .
Se(2) H(19) 3.0001 no .
Se(2) H(23) 2.9060 no .
C(1) H(3) 3.2626 no .
C(1) H(12) 2.7288 no .
C(1) H(17B) 2.9260 no .
C(1) H(17C) 3.2055 no .
C(2) H(4) 3.2020 no .
C(2) H(12) 2.9627 no .
C(2) H(17B) 2.5378 no .
C(2) H(17C) 3.0109 no .
C(4) H(2) 3.2046 no .
C(4) H(6) 2.6624 no .
C(5) H(3) 3.2833 no .
C(5) H(7) 3.2192 no .
C(6) H(4) 2.6898 no .
C(6) H(8) 3.2709 no .
C(8) H(6) 3.2781 no .
C(9) H(7) 3.2539 no .
C(9) H(19) 3.4223 no .
C(10) H(2) 3.3744 no .
C(10) H(4) 3.3725 no .
C(10) H(6) 3.3157 no .
C(10) H(8) 3.3252 no .
C(10) H(12) 3.5266 no .
C(11) H(13) 3.2604 no .
C(11) H(15) 3.2692 no .
C(11) H(17A) 3.0170 no .
C(11) H(17B) 3.0110 no .
C(11) H(19) 2.7810 no .
C(12) H(14) 3.2148 no .
C(12) H(16) 3.2640 no .
C(12) H(17B) 3.1828 no .
C(12) H(19) 2.7596 no .
C(13) H(15) 3.3477 no .
C(13) H(19) 2.8801 no .
C(14) H(12) 3.2145 no .
C(14) H(16) 3.3089 no .
C(14) H(19) 3.0886 no .
C(15) H(13) 3.3592 no .
C(15) H(19) 3.1799 no .
C(16) H(12) 3.2673 no .
C(16) H(14) 3.2839 no .
C(16) H(17A) 3.5078 no .
C(16) H(19) 3.0545 no .
C(17) H(2) 2.3435 no .
C(17) H(12) 3.3820 no .
C(18) H(8) 3.0528 no .
C(18) H(20) 3.2341 no .
C(18) H(22) 3.2823 no .
C(19) H(21) 3.2454 no .
C(19) H(23) 3.2294 no .
C(20) H(22) 3.2602 no .
C(21) H(19) 3.2448 no .
C(21) H(23) 3.2677 no .
C(22) H(20) 3.2520 no .
C(23) H(8) 3.2567 no .
C(23) H(19) 3.2230 no .
C(23) H(21) 3.2805 no .
H(2) H(3) 2.2752 no .
H(2) H(12) 2.9895 no .
H(2) H(17A) 3.2552 no .
H(2) H(17B) 1.7908 no .
H(2) H(17C) 2.4294 no .
H(3) H(4) 2.2447 no .
H(4) H(6) 2.5052 no .
H(6) H(7) 2.2500 no .
H(7) H(8) 2.3625 no .
H(8) H(23) 3.1653 no .
H(12) H(13) 2.3670 no .
H(12) H(17B) 2.8871 no .
H(12) H(19) 3.2573 no .
H(13) H(14) 2.2843 no .
H(13) H(19) 3.3660 no .
H(14) H(15) 2.4605 no .
H(15) H(16) 2.3608 no .
H(16) H(17A) 3.4630 no .
H(19) H(20) 2.2702 no .
H(20) H(21) 2.3693 no .
H(21) H(22) 2.3326 no .
H(22) H(23) 2.3771 no .
Se(1) H(7) 3.3401 no 2_576
Se(2) H(22) 3.5532 no 2_566
Se(2) H(23) 3.5800 no 2_566
S(1) H(17A) 3.3055 no 1_556
S(1) H(17C) 3.5801 no 1_556
S(1) H(17C) 2.9533 no 2_576
S(1) H(22) 3.4078 no 2_567
F(1) H(2) 3.1195 no 1_456
F(1) H(2) 2.8937 no 2_576
F(1) H(3) 2.9489 no 2_576
F(1) H(15) 2.6039 no 2_566
F(1) H(17B) 2.9897 no 1_456
F(1) H(17C) 3.5247 no 2_576
F(2) H(2) 3.3958 no 1_456
F(2) H(12) 2.4654 no 1_456
F(2) H(13) 3.1838 no 1_456
F(2) H(15) 3.3290 no 2_566
F(2) H(16) 3.5613 no 2_566
F(2) H(17B) 3.2462 no 1_456
F(2) H(21) 3.4140 no 2_567
F(2) H(22) 3.0727 no 2_567
F(3) H(8) 3.2517 no .
F(3) H(13) 3.1321 no 2_666
F(3) H(15) 3.0043 no 2_566
F(3) H(16) 2.8552 no 2_566
F(3) H(22) 3.2220 no .
F(3) H(23) 2.8401 no .
O(1) H(14) 3.5649 no 2_666
O(1) H(16) 2.7573 no 1_556
O(1) H(17A) 2.5626 no 1_556
O(1) H(17C) 3.3025 no 1_556
O(1) H(22) 2.5286 no 2_567
O(2) H(3) 2.9148 no 1_456
O(2) H(6) 2.6848 no 2_577
O(2) H(7) 2.7412 no 2_577
O(2) H(17C) 3.0824 no 2_576
O(2) H(21) 3.2517 no 2_567
O(2) H(22) 3.2626 no 2_567
O(3) H(2) 3.5871 no 2_576
O(3) H(7) 2.5825 no .
O(3) H(8) 2.8906 no .
O(3) H(13) 3.5749 no 2_666
O(3) H(14) 3.0212 no 2_666
O(3) H(17A) 3.0071 no 1_556
O(3) H(17C) 3.2193 no 1_556
O(3) H(17C) 2.2375 no 2_576
C(1) H(21) 3.4072 no 2_666
C(2) H(8) 3.5990 no 2_576
C(2) H(21) 3.1947 no 2_666
C(3) H(6) 3.3848 no 2_676
C(3) H(15) 3.5544 no 1_565
C(3) H(21) 3.0354 no 2_666
C(4) H(4) 3.2663 no 2_676
C(4) H(6) 3.2111 no 2_676
C(4) H(21) 3.0420 no 2_666
C(5) H(4) 3.4366 no 2_676
C(5) H(20) 3.0306 no 2_666
C(5) H(21) 3.2722 no 2_666
C(6) H(4) 3.2122 no 2_676
C(6) H(20) 3.1903 no 2_666
C(7) H(14) 3.0757 no 2_666
C(7) H(20) 3.2895 no 2_666
C(8) H(13) 3.5990 no 2_666
C(8) H(14) 3.4936 no 2_666
C(8) H(20) 3.2523 no 2_666
C(9) H(20) 3.0619 no 2_666
C(10) H(20) 2.9501 no 2_666
C(10) H(21) 3.4585 no 2_666
C(12) H(21) 3.5020 no 2_666
C(13) H(17A) 3.3177 no 2_665
C(14) H(7) 3.4831 no 2_666
C(14) H(17A) 2.4930 no 2_665
C(14) H(17B) 3.4179 no 2_665
C(15) H(3) 3.5246 no 1_545
C(15) H(17A) 3.0397 no 2_665
C(15) H(17B) 3.2581 no 2_665
C(15) H(23) 3.5140 no 2_566
C(16) H(22) 3.4646 no 2_566
C(16) H(23) 3.1639 no 2_566
C(17) H(14) 2.9174 no 2_665
C(17) H(15) 3.4685 no 2_665
C(18) H(23) 3.3907 no 2_566
C(19) H(19) 3.4289 no 2_666
C(19) H(20) 3.5740 no 2_666
C(20) H(4) 3.2700 no 1_545
C(20) H(12) 3.3355 no 2_666
C(20) H(19) 3.3153 no 2_666
C(21) H(4) 3.1251 no 1_545
C(21) H(6) 3.3091 no 1_545
C(21) H(12) 2.8576 no 2_666
C(21) H(13) 3.3760 no 2_666
C(22) H(12) 3.4397 no 2_666
C(22) H(13) 3.1560 no 2_666
C(22) H(16) 3.2095 no 2_566
C(23) H(13) 3.3304 no 2_666
C(23) H(16) 3.2401 no 2_566
C(24) H(15) 3.2733 no 2_566
H(2) F(1) 3.1195 no 1_654
H(2) F(1) 2.8937 no 2_576
H(2) F(2) 3.3958 no 1_654
H(2) O(3) 3.5871 no 2_576
H(3) F(1) 2.9489 no 2_576
H(3) O(2) 2.9148 no 1_654
H(3) C(15) 3.5246 no 1_565
H(3) H(6) 3.1875 no 2_676
H(3) H(15) 2.7416 no 1_565
H(3) H(21) 3.4695 no 2_666
H(4) C(4) 3.2663 no 2_676
H(4) C(5) 3.4366 no 2_676
H(4) C(6) 3.2122 no 2_676
H(4) C(20) 3.2700 no 1_565
H(4) C(21) 3.1251 no 1_565
H(4) H(4) 2.9290 no 2_676
H(4) H(6) 2.8516 no 2_676
H(4) H(20) 3.2147 no 1_565
H(4) H(21) 2.9655 no 1_565
H(4) H(21) 3.4517 no 2_666
H(6) O(2) 2.6848 no 2_577
H(6) C(3) 3.3848 no 2_676
H(6) C(4) 3.2111 no 2_676
H(6) C(21) 3.3091 no 1_565
H(6) H(3) 3.1875 no 2_676
H(6) H(4) 2.8516 no 2_676
H(6) H(21) 2.7451 no 1_565
H(6) H(22) 3.4910 no 1_565
H(7) Se(1) 3.3401 no 2_576
H(7) O(2) 2.7412 no 2_577
H(7) O(3) 2.5825 no .
H(7) C(14) 3.4831 no 2_666
H(7) H(14) 2.6243 no 2_666
H(7) H(17C) 3.0408 no 2_576
H(8) F(3) 3.2517 no .
H(8) O(3) 2.8906 no .
H(8) C(2) 3.5990 no 2_576
H(8) H(13) 3.1103 no 2_666
H(8) H(14) 3.4020 no 2_666
H(12) F(2) 2.4654 no 1_654
H(12) C(20) 3.3355 no 2_666
H(12) C(21) 2.8576 no 2_666
H(12) C(22) 3.4397 no 2_666
H(12) H(20) 3.4818 no 2_666
H(12) H(21) 2.6863 no 2_666
H(13) F(2) 3.1838 no 1_654
H(13) F(3) 3.1321 no 2_666
H(13) O(3) 3.5749 no 2_666
H(13) C(8) 3.5990 no 2_666
H(13) C(21) 3.3760 no 2_666
H(13) C(22) 3.1560 no 2_666
H(13) C(23) 3.3304 no 2_666
H(13) H(8) 3.1103 no 2_666
H(13) H(17A) 3.5913 no 2_665
H(13) H(22) 3.4296 no 2_666
H(14) O(1) 3.5649 no 2_666
H(14) O(3) 3.0212 no 2_666
H(14) C(7) 3.0757 no 2_666
H(14) C(8) 3.4936 no 2_666
H(14) C(17) 2.9174 no 2_665
H(14) H(7) 2.6243 no 2_666
H(14) H(8) 3.4020 no 2_666
H(14) H(17A) 2.0934 no 2_665
H(14) H(17B) 3.1330 no 2_665
H(14) H(17C) 3.1726 no 2_665
H(15) F(1) 2.6039 no 2_566
H(15) F(2) 3.3290 no 2_566
H(15) F(3) 3.0043 no 2_566
H(15) C(3) 3.5544 no 1_545
H(15) C(17) 3.4685 no 2_665
H(15) C(24) 3.2733 no 2_566
H(15) H(3) 2.7416 no 1_545
H(15) H(17A) 3.1262 no 2_665
H(15) H(17B) 2.9293 no 2_665
H(15) H(23) 3.2955 no 2_566
H(16) F(2) 3.5613 no 2_566
H(16) F(3) 2.8552 no 2_566
H(16) O(1) 2.7573 no 1_554
H(16) C(22) 3.2095 no 2_566
H(16) C(23) 3.2401 no 2_566
H(16) H(22) 2.5957 no 2_566
H(16) H(23) 2.6423 no 2_566
H(17A) S(1) 3.3055 no 1_554
H(17A) O(1) 2.5626 no 1_554
H(17A) O(3) 3.0071 no 1_554
H(17A) C(13) 3.3177 no 2_665
H(17A) C(14) 2.4930 no 2_665
H(17A) C(15) 3.0397 no 2_665
H(17A) H(13) 3.5913 no 2_665
H(17A) H(14) 2.0934 no 2_665
H(17A) H(15) 3.1262 no 2_665
H(17B) F(1) 2.9897 no 1_654
H(17B) F(2) 3.2462 no 1_654
H(17B) C(14) 3.4179 no 2_665
H(17B) C(15) 3.2581 no 2_665
H(17B) H(14) 3.1330 no 2_665
H(17B) H(15) 2.9293 no 2_665
H(17C) S(1) 3.5801 no 1_554
H(17C) S(1) 2.9533 no 2_576
H(17C) F(1) 3.5247 no 2_576
H(17C) O(1) 3.3025 no 1_554
H(17C) O(2) 3.0824 no 2_576
H(17C) O(3) 3.2193 no 1_554
H(17C) O(3) 2.2375 no 2_576
H(17C) H(7) 3.0408 no 2_576
H(17C) H(14) 3.1726 no 2_665
H(19) C(19) 3.4289 no 2_666
H(19) C(20) 3.3153 no 2_666
H(19) H(19) 3.3076 no 2_666
H(19) H(20) 3.1407 no 2_666
H(20) C(5) 3.0306 no 2_666
H(20) C(6) 3.1903 no 2_666
H(20) C(7) 3.2895 no 2_666
H(20) C(8) 3.2523 no 2_666
H(20) C(9) 3.0619 no 2_666
H(20) C(10) 2.9501 no 2_666
H(20) C(19) 3.5740 no 2_666
H(20) H(4) 3.2147 no 1_545
H(20) H(12) 3.4818 no 2_666
H(20) H(19) 3.1407 no 2_666
H(21) F(2) 3.4140 no 2_567
H(21) O(2) 3.2517 no 2_567
H(21) C(1) 3.4072 no 2_666
H(21) C(2) 3.1947 no 2_666
H(21) C(3) 3.0354 no 2_666
H(21) C(4) 3.0420 no 2_666
H(21) C(5) 3.2722 no 2_666
H(21) C(10) 3.4585 no 2_666
H(21) C(12) 3.5020 no 2_666
H(21) H(3) 3.4695 no 2_666
H(21) H(4) 2.9655 no 1_545
H(21) H(4) 3.4517 no 2_666
H(21) H(6) 2.7451 no 1_545
H(21) H(12) 2.6863 no 2_666
H(22) Se(2) 3.5532 no 2_566
H(22) S(1) 3.4078 no 2_567
H(22) F(2) 3.0727 no 2_567
H(22) F(3) 3.2220 no .
H(22) O(1) 2.5286 no 2_567
H(22) O(2) 3.2626 no 2_567
H(22) C(16) 3.4646 no 2_566
H(22) H(6) 3.4910 no 1_545
H(22) H(13) 3.4296 no 2_666
H(22) H(16) 2.5957 no 2_566
H(23) Se(2) 3.5800 no 2_566
H(23) F(3) 2.8401 no .
H(23) C(15) 3.5140 no 2_566
H(23) C(16) 3.1639 no 2_566
H(23) C(18) 3.3907 no 2_566
H(23) H(15) 3.2955 no 2_566
H(23) H(16) 2.6423 no 2_566

loop_
_geom_torsion_atom_site_label_1
_geom_torsion_atom_site_label_2
_geom_torsion_atom_site_label_3
_geom_torsion_atom_site_label_4
_geom_torsion
_geom_torsion_publ_flag
C(1) Se(1) C(11) C(12) -27.7(11) no
C(1) Se(1) C(11) C(16) 158.5(9) no
C(11) Se(1) C(1) C(2) 97.9(9) no
C(11) Se(1) C(1) C(10) -86.8(10) no
C(17) Se(1) C(1) C(2) -2.8(10) no
C(17) Se(1) C(1) C(10) 172.5(11) no
C(17) Se(1) C(11) C(12) 74.2(13) no
C(17) Se(1) C(11) C(16) -99.6(13) no
C(9) Se(2) C(18) C(19) -73.4(13) no
C(9) Se(2) C(18) C(23) 109.8(11) no
C(18) Se(2) C(9) C(8) -61.8(8) no
C(18) Se(2) C(9) C(10) 123.5(9) no
O(1) S(1) C(24) F(1) 175.3(12) no
O(1) S(1) C(24) F(2) 65.3(16) no
O(1) S(1) C(24) F(3) -68.5(18) no
O(2) S(1) C(24) F(1) 66.8(15) no
O(2) S(1) C(24) F(2) -43.1(18) no
O(2) S(1) C(24) F(3) -176.9(15) no
O(3) S(1) C(24) F(1) -72.6(12) no
O(3) S(1) C(24) F(2) 177.4(12) no
O(3) S(1) C(24) F(3) 43.6(19) no
Se(1) C(1) C(2) C(3) 172.7(9) no
Se(1) C(1) C(10) C(5) -172.7(7) no
Se(1) C(1) C(10) C(9) 8.5(17) no
C(2) C(1) C(10) C(5) 2.2(17) no
C(2) C(1) C(10) C(9) -176.6(11) no
C(10) C(1) C(2) C(3) -3(2) no
C(1) C(2) C(3) C(4) 3(3) no
C(2) C(3) C(4) C(5) -2(3) no
C(3) C(4) C(5) C(6) 178.0(13) no
C(3) C(4) C(5) C(10) 2(2) no
C(4) C(5) C(6) C(7) -178.4(11) no
C(4) C(5) C(10) C(1) -1.8(16) no
C(4) C(5) C(10) C(9) 177.1(10) no
C(6) C(5) C(10) C(1) -177.9(10) no
C(6) C(5) C(10) C(9) 1.0(16) no
C(10) C(5) C(6) C(7) -2.2(17) no
C(5) C(6) C(7) C(8) 1.8(18) no
C(6) C(7) C(8) C(9) 0.1(18) no
C(7) C(8) C(9) Se(2) -176.2(9) no
C(7) C(8) C(9) C(10) -1.3(17) no
Se(2) C(9) C(10) C(1) -6.0(15) no
Se(2) C(9) C(10) C(5) 175.3(7) no
C(8) C(9) C(10) C(1) 179.6(10) no
C(8) C(9) C(10) C(5) 0.8(16) no
Se(1) C(11) C(12) C(13) -180.0(9) no
Se(1) C(11) C(16) C(15) 179.7(11) no
C(12) C(11) C(16) C(15) 6(3) no
C(16) C(11) C(12) C(13) -7(3) no
C(11) C(12) C(13) C(14) 6(3) no
C(12) C(13) C(14) C(15) -5(3) no
C(13) C(14) C(15) C(16) 4(3) no
C(14) C(15) C(16) C(11) -5(3) no
Se(2) C(18) C(19) C(20) -176.0(12) no
Se(2) C(18) C(23) C(22) 179.7(11) no
C(19) C(18) C(23) C(22) 3(3) no
C(23) C(18) C(19) C(20) 1(3) no
C(18) C(19) C(20) C(21) -2(3) no
C(19) C(20) C(21) C(22) -0(3) no
C(20) C(21) C(22) C(23) 4(3) no
C(21) C(22) C(23) C(18) -5(3) no

loop_
_cod_related_entry_id
_cod_related_entry_database
_cod_related_entry_code
1 ChemSpider 30661250
